data_4515932
loop_
_publ_author_name
'Alemayehu, Abraham B.'
'McCormick, Laura J.'
'Gagnon, Kevin J.'
'Borisov, Sergey M.'
'Ghosh, Abhik'

_publ_section_title
;
 Stable Platinum(IV) Corroles: Synthesis, Molecular Structure, and
 Room-Temperature Near-IR Phosphorescence.
;
_journal_issue 8
_journal_name_full 'ACS omega'
_journal_page_first 9360
_journal_page_last 9368
_journal_paper_doi 10.1021/acsomega.8b01149
_journal_volume 3
_journal_year 2018
_chemical_formula_sum 'C49 H32 N6 Pt'
_chemical_formula_weight 899.89
_space_group_crystal_system triclinic
_space_group_IT_number 2
_space_group_name_Hall '-P 1'
_space_group_name_H-M_alt 'P -1'
_atom_sites_solution_hydrogens geom
_atom_sites_solution_primary dual
_atom_sites_solution_secondary difmap
_audit_creation_method SHELXL-2018/1
_cell_angle_alpha 109.102(3)
_cell_angle_beta 95.415(3)
_cell_angle_gamma 90.850(3)
_cell_formula_units_Z 2
_cell_length_a 9.4792(15)
_cell_length_b 12.0922(19)
_cell_length_c 16.675(3)
_cell_measurement_reflns_used 9564
_cell_measurement_temperature 173(2)
_cell_measurement_theta_max 31.71
_cell_measurement_theta_min 2.46
_cell_volume 1795.9(5)
_computing_cell_refinement 'SAINT V8.38A Bruker-AXS, Madison WI'
_computing_data_collection 'Bruker APEX3 Bruker-AXS, Madison WI'
_computing_data_reduction 'SAINT V8.38A Bruker-AXS, Madison WI'
_computing_structure_refinement 'SHELXL-2018/1 (Sheldrick, 2018)'
_computing_structure_solution 'SHELXT 2014/5 Bruker-AXS, Madison WI'
_diffrn_ambient_temperature 173(2)
_diffrn_detector_area_resol_mean 10.42
_diffrn_measured_fraction_theta_full 0.988
_diffrn_measured_fraction_theta_max 0.986
_diffrn_measurement_device_type 'Bruker D8 with PHOTON 100 detector'
_diffrn_measurement_method '\f and \w shutterless scans'
_diffrn_radiation_type synchrotron
_diffrn_radiation_wavelength 0.7293
_diffrn_reflns_av_R_equivalents 0.1151
_diffrn_reflns_av_unetI/netI 0.0855
_diffrn_reflns_Laue_measured_fraction_full 0.988
_diffrn_reflns_Laue_measured_fraction_max 0.986
_diffrn_reflns_limit_h_max 13
_diffrn_reflns_limit_h_min -13
_diffrn_reflns_limit_k_max 16
_diffrn_reflns_limit_k_min -17
_diffrn_reflns_limit_l_max 24
_diffrn_reflns_limit_l_min 0
_diffrn_reflns_number 47230
_diffrn_reflns_point_group_measured_fraction_full 0.988
_diffrn_reflns_point_group_measured_fraction_max 0.986
_diffrn_reflns_theta_full 25.950
_diffrn_reflns_theta_max 31.857
_diffrn_reflns_theta_min 2.217
_diffrn_source
;
Advanced Light Source, station 11.3.1
;
_exptl_absorpt_coefficient_mu 4.199
_exptl_absorpt_correction_T_max 0.818
_exptl_absorpt_correction_T_min 0.513
_exptl_absorpt_correction_type multi-scan
_exptl_absorpt_process_details 'TWINABS-2012/1 - Bruker AXS, Madison WI'
_exptl_crystal_colour red-brown
_exptl_crystal_density_diffrn 1.664
_exptl_crystal_description block
_exptl_crystal_F_000 892
_exptl_crystal_size_max 0.070
_exptl_crystal_size_mid 0.060
_exptl_crystal_size_min 0.050
_refine_diff_density_max 3.436
_refine_diff_density_min -1.496
_refine_diff_density_rms 0.224
_refine_ls_extinction_method none
_refine_ls_goodness_of_fit_ref 1.033
_refine_ls_hydrogen_treatment constr
_refine_ls_matrix_type full
_refine_ls_number_parameters 506
_refine_ls_number_reflns 11271
_refine_ls_number_restraints 0
_refine_ls_restrained_S_all 1.033
_refine_ls_R_factor_all 0.0865
_refine_ls_R_factor_gt 0.0583
_refine_ls_shift/su_max 0.001
_refine_ls_shift/su_mean 0.000
_refine_ls_structure_factor_coef Fsqd
_refine_ls_weighting_details 'w=1/[\s^2^(Fo^2^)+(0.0788P)^2^+3.0660P] where P=(Fo^2^+2Fc^2^)/3'
_refine_ls_weighting_scheme calc
_refine_ls_wR_factor_gt 0.1336
_refine_ls_wR_factor_ref 0.1471
_reflns_Friedel_coverage 0.000
_reflns_number_gt 8809
_reflns_number_total 11271
_reflns_threshold_expression 'I > 2\s(I)'
_cod_data_source_file ao8b01149_si_002.cif
_cod_data_source_block PtTPC1
_cod_database_code 4515932
_shelx_shelxl_version_number 2018/1
_shelx_space_group_comment
;
The symmetry employed for this shelxl refinement is uniquely defined
by the following loop, which should always be used as a source of
symmetry information in preference to the above space-group names.
They are only intended as comments.
;
_shelx_estimated_absorpt_t_min 0.758
_shelx_estimated_absorpt_t_max 0.818

loop_
_space_group_symop_operation_xyz
'x, y, z'
'-x, -y, -z'

loop_
_atom_site_label
_atom_site_type_symbol
_atom_site_fract_x
_atom_site_fract_y
_atom_site_fract_z
_atom_site_U_iso_or_equiv
_atom_site_adp_type
_atom_site_occupancy
_atom_site_site_symmetry_order
_atom_site_calc_flag
_atom_site_refinement_flags_posn
_atom_site_refinement_flags_adp
Pt1 Pt 0.27542(3) 0.46239(2) 0.75587(2) 0.02198(8) Uani 1 1 d . .
C1 C 0.4912(7) 0.5451(6) 0.8938(4) 0.0236(12) Uani 1 1 d . .
N1 N 0.4634(6) 0.4657(5) 0.8146(3) 0.0225(10) Uani 1 1 d . .
N2 N 0.3089(6) 0.3217(5) 0.6605(3) 0.0234(11) Uani 1 1 d . .
C2 C 0.6213(7) 0.5173(6) 0.9300(4) 0.0275(13) Uani 1 1 d . .
H2 H 0.669264 0.558721 0.984549 0.033 Uiso 1 1 calc R U
N3 N 0.0840(6) 0.4797(4) 0.7080(3) 0.0236(11) Uani 1 1 d . .
C3 C 0.6654(7) 0.4176(6) 0.8700(4) 0.0260(13) Uani 1 1 d . .
H3 H 0.748906 0.377882 0.877187 0.031 Uiso 1 1 calc R U
C6 C 0.4340(7) 0.2632(5) 0.6561(4) 0.0239(12) Uani 1 1 d . .
C5 C 0.5501(7) 0.2868(5) 0.7193(4) 0.0229(12) Uani 1 1 d . .
N4 N 0.2662(6) 0.6013(5) 0.8550(3) 0.0245(11) Uani 1 1 d . .
C4 C 0.5654(7) 0.3846(6) 0.7965(4) 0.0251(12) Uani 1 1 d . .
C7 C 0.4165(7) 0.1716(6) 0.5749(4) 0.0261(13) Uani 1 1 d . .
H7 H 0.486004 0.117518 0.552147 0.031 Uiso 1 1 calc R U
C8 C 0.2852(7) 0.1744(6) 0.5358(4) 0.0260(13) Uani 1 1 d . .
H8 H 0.246255 0.121933 0.481990 0.031 Uiso 1 1 calc R U
C9 C 0.2150(7) 0.2710(5) 0.5905(4) 0.0221(12) Uani 1 1 d . .
C10 C 0.0786(7) 0.3083(5) 0.5768(4) 0.0236(12) Uani 1 1 d . .
C11 C 0.0182(7) 0.4080(5) 0.6320(4) 0.0209(11) Uani 1 1 d . .
C12 C -0.1183(7) 0.4527(6) 0.6200(4) 0.0274(13) Uani 1 1 d . .
H12 H -0.187438 0.420030 0.572500 0.033 Uiso 1 1 calc R U
C13 C -0.1319(7) 0.5499(6) 0.6882(4) 0.0264(13) Uani 1 1 d . .
H13 H -0.212349 0.596666 0.697225 0.032 Uiso 1 1 calc R U
C14 C -0.0008(7) 0.5692(5) 0.7448(4) 0.0234(12) Uani 1 1 d . .
C15 C 0.0331(7) 0.6632(5) 0.8212(4) 0.0252(12) Uani 1 1 d . .
C16 C 0.1633(8) 0.6780(5) 0.8747(4) 0.0261(13) Uani 1 1 d . .
C17 C 0.2151(7) 0.7616(6) 0.9561(4) 0.0274(14) Uani 1 1 d . .
H17 H 0.167024 0.827860 0.987116 0.033 Uiso 1 1 calc R U
C18 C 0.3471(7) 0.7293(6) 0.9816(4) 0.0271(13) Uani 1 1 d . .
H18 H 0.404886 0.768864 1.033190 0.033 Uiso 1 1 calc R U
C19 C 0.3803(7) 0.6257(6) 0.9163(4) 0.0253(13) Uani 1 1 d . .
C20 C 0.6619(7) 0.2009(5) 0.7094(4) 0.0243(12) Uani 1 1 d . .
C21 C 0.6270(8) 0.0843(6) 0.6988(4) 0.0304(14) Uani 1 1 d . .
H21 H 0.530362 0.059518 0.695409 0.036 Uiso 1 1 calc R U
C22 C 0.7325(9) 0.0034(7) 0.6932(5) 0.0365(16) Uani 1 1 d . .
H22 H 0.707788 -0.075770 0.686402 0.044 Uiso 1 1 calc R U
C23 C 0.8719(8) 0.0390(7) 0.6974(4) 0.0327(15) Uani 1 1 d . .
H23 H 0.943381 -0.016307 0.692684 0.039 Uiso 1 1 calc R U
C24 C 0.9092(8) 0.1527(7) 0.7084(4) 0.0333(15) Uani 1 1 d . .
H24 H 1.006388 0.176279 0.712261 0.040 Uiso 1 1 calc R U
C25 C 0.8052(7) 0.2346(6) 0.7138(4) 0.0285(13) Uani 1 1 d . .
H25 H 0.831744 0.313453 0.720630 0.034 Uiso 1 1 calc R U
C26 C -0.0111(7) 0.2418(5) 0.4966(4) 0.0213(12) Uani 1 1 d . .
C27 C -0.0828(9) 0.1377(6) 0.4879(4) 0.0350(17) Uani 1 1 d . .
H27 H -0.071295 0.106109 0.533186 0.042 Uiso 1 1 calc R U
C28 C -0.1704(9) 0.0788(7) 0.4156(5) 0.0398(18) Uani 1 1 d . .
H28 H -0.220003 0.008092 0.411757 0.048 Uiso 1 1 calc R U
C29 C -0.1865(8) 0.1224(7) 0.3480(5) 0.0359(17) Uani 1 1 d . .
H29 H -0.245669 0.081177 0.297387 0.043 Uiso 1 1 calc R U
C30 C -0.1159(8) 0.2259(6) 0.3552(4) 0.0306(15) Uani 1 1 d . .
H30 H -0.128241 0.256942 0.309642 0.037 Uiso 1 1 calc R U
C31 C -0.0267(8) 0.2858(6) 0.4283(4) 0.0295(14) Uani 1 1 d . .
H31 H 0.023372 0.356199 0.431989 0.035 Uiso 1 1 calc R U
C32 C -0.0723(7) 0.7555(5) 0.8489(4) 0.0241(12) Uani 1 1 d . .
C33 C -0.2048(8) 0.7289(6) 0.8686(4) 0.0301(14) Uani 1 1 d . .
H33 H -0.230956 0.650330 0.862761 0.036 Uiso 1 1 calc R U
C34 C -0.2988(8) 0.8157(6) 0.8965(4) 0.0316(14) Uani 1 1 d . .
H34 H -0.388479 0.796371 0.910684 0.038 Uiso 1 1 calc R U
C35 C -0.2648(8) 0.9294(6) 0.9040(5) 0.0345(16) Uani 1 1 d . .
H35 H -0.330747 0.988436 0.922877 0.041 Uiso 1 1 calc R U
C36 C -0.1314(10) 0.9580(6) 0.8836(5) 0.0391(18) Uani 1 1 d . .
H36 H -0.107363 1.036166 0.887250 0.047 Uiso 1 1 calc R U
C37 C -0.0349(8) 0.8708(6) 0.8581(4) 0.0319(15) Uani 1 1 d . .
H37 H 0.057023 0.890265 0.846888 0.038 Uiso 1 1 calc R U
N101 N 0.3641(6) 0.5729(5) 0.6880(3) 0.0252(11) Uani 1 1 d . .
C102 C 0.4349(9) 0.6733(7) 0.7331(5) 0.0401(18) Uani 1 1 d . .
H102 H 0.441309 0.696839 0.793552 0.048 Uiso 1 1 calc R U
C103 C 0.4996(11) 0.7451(8) 0.6963(5) 0.050(2) Uani 1 1 d . .
H103 H 0.550073 0.815676 0.730694 0.060 Uiso 1 1 calc R U
C104 C 0.4893(9) 0.7121(7) 0.6089(5) 0.0403(18) Uani 1 1 d . .
H104 H 0.534129 0.758747 0.581663 0.048 Uiso 1 1 calc R U
C105 C 0.4147(8) 0.6125(7) 0.5623(5) 0.0353(16) Uani 1 1 d . .
H105 H 0.404428 0.589293 0.501782 0.042 Uiso 1 1 calc R U
C106 C 0.3519(8) 0.5430(7) 0.6036(4) 0.0314(14) Uani 1 1 d . .
H106 H 0.299568 0.472811 0.570261 0.038 Uiso 1 1 calc R U
C201 C 0.2004(6) 0.3644(5) 0.8225(4) 0.0221(12) Uani 1 1 d . .
N202 N 0.3588(9) 0.0141(7) 0.8715(5) 0.0466(17) Uani 1 1 d . .
C202 C 0.2680(7) 0.2638(6) 0.8240(4) 0.0243(12) Uani 1 1 d . .
H202 H 0.345250 0.238450 0.791168 0.029 Uiso 1 1 calc R U
C203 C 0.2224(7) 0.2004(6) 0.8736(4) 0.0268(13) Uani 1 1 d . .
C204 C 0.1133(7) 0.2348(6) 0.9228(4) 0.0298(14) Uani 1 1 d . .
H204 H 0.084174 0.190996 0.956923 0.036 Uiso 1 1 calc R U
C205 C 0.0466(7) 0.3349(6) 0.9218(4) 0.0285(14) Uani 1 1 d . .
H205 H -0.030563 0.359841 0.954775 0.034 Uiso 1 1 calc R U
C206 C 0.0916(7) 0.4001(6) 0.8725(4) 0.0263(13) Uani 1 1 d . .
H206 H 0.046119 0.469961 0.873562 0.032 Uiso 1 1 calc R U
C207 C 0.2982(8) 0.0971(6) 0.8733(4) 0.0317(15) Uani 1 1 d . .

loop_
_atom_site_aniso_label
_atom_site_aniso_U_11
_atom_site_aniso_U_22
_atom_site_aniso_U_33
_atom_site_aniso_U_23
_atom_site_aniso_U_13
_atom_site_aniso_U_12
Pt1 0.02138(11) 0.02174(11) 0.01936(11) 0.00318(8) -0.00115(7) -0.00295(7)
C1 0.018(3) 0.027(3) 0.023(3) 0.006(2) -0.001(2) -0.007(2)
N1 0.022(3) 0.026(3) 0.019(2) 0.0070(19) -0.0001(19) -0.001(2)
N2 0.025(3) 0.022(2) 0.021(2) 0.0071(19) -0.005(2) -0.001(2)
C2 0.026(3) 0.031(3) 0.021(3) 0.005(2) -0.002(2) -0.005(3)
N3 0.027(3) 0.018(2) 0.022(2) 0.0030(19) 0.001(2) -0.002(2)
C3 0.021(3) 0.032(3) 0.025(3) 0.011(3) 0.001(2) -0.001(3)
C6 0.028(3) 0.019(3) 0.027(3) 0.010(2) 0.002(2) -0.002(2)
C5 0.020(3) 0.025(3) 0.026(3) 0.011(2) 0.000(2) -0.003(2)
N4 0.022(3) 0.023(2) 0.025(3) 0.003(2) -0.002(2) 0.002(2)
C4 0.022(3) 0.028(3) 0.027(3) 0.012(2) -0.001(2) -0.003(2)
C7 0.027(3) 0.024(3) 0.025(3) 0.006(2) 0.000(2) 0.002(2)
C8 0.029(3) 0.024(3) 0.022(3) 0.006(2) 0.000(2) 0.000(3)
C9 0.022(3) 0.025(3) 0.018(3) 0.006(2) -0.002(2) -0.001(2)
C10 0.028(3) 0.020(3) 0.020(3) 0.005(2) -0.001(2) -0.004(2)
C11 0.020(3) 0.022(3) 0.022(3) 0.009(2) 0.000(2) -0.005(2)
C12 0.029(3) 0.025(3) 0.027(3) 0.009(2) -0.005(2) -0.006(3)
C13 0.027(3) 0.024(3) 0.030(3) 0.011(2) 0.001(2) 0.002(2)
C14 0.019(3) 0.019(3) 0.030(3) 0.007(2) -0.006(2) 0.000(2)
C15 0.023(3) 0.019(3) 0.032(3) 0.008(2) -0.001(2) -0.002(2)
C16 0.031(3) 0.020(3) 0.027(3) 0.006(2) 0.007(3) -0.003(2)
C17 0.028(3) 0.022(3) 0.026(3) -0.001(2) 0.006(3) -0.006(3)
C18 0.027(3) 0.026(3) 0.025(3) 0.003(2) 0.000(2) -0.008(3)
C19 0.022(3) 0.028(3) 0.024(3) 0.009(2) 0.000(2) -0.003(2)
C20 0.028(3) 0.023(3) 0.024(3) 0.011(2) 0.002(2) 0.000(2)
C21 0.025(3) 0.031(3) 0.036(4) 0.012(3) 0.003(3) -0.001(3)
C22 0.042(4) 0.027(3) 0.040(4) 0.012(3) 0.002(3) 0.006(3)
C23 0.033(4) 0.035(4) 0.029(3) 0.010(3) 0.000(3) 0.010(3)
C24 0.025(3) 0.044(4) 0.028(3) 0.009(3) 0.002(3) 0.003(3)
C25 0.029(3) 0.026(3) 0.030(3) 0.008(3) 0.004(3) 0.000(3)
C26 0.023(3) 0.022(3) 0.018(3) 0.007(2) -0.002(2) 0.003(2)
C27 0.049(5) 0.026(3) 0.029(3) 0.012(3) -0.010(3) -0.012(3)
C28 0.041(5) 0.032(4) 0.044(4) 0.013(3) -0.005(3) -0.008(3)
C29 0.038(4) 0.036(4) 0.025(3) 0.004(3) -0.011(3) -0.001(3)
C30 0.041(4) 0.031(3) 0.020(3) 0.010(2) -0.004(3) 0.008(3)
C31 0.042(4) 0.022(3) 0.023(3) 0.008(2) -0.003(3) 0.000(3)
C32 0.031(3) 0.020(3) 0.020(3) 0.005(2) 0.003(2) 0.000(2)
C33 0.031(4) 0.023(3) 0.035(4) 0.010(3) 0.001(3) -0.005(3)
C34 0.026(3) 0.035(4) 0.031(3) 0.009(3) 0.000(3) 0.000(3)
C35 0.033(4) 0.030(3) 0.034(4) 0.002(3) 0.004(3) 0.007(3)
C36 0.060(5) 0.021(3) 0.035(4) 0.005(3) 0.017(4) 0.001(3)
C37 0.041(4) 0.021(3) 0.032(3) 0.004(3) 0.010(3) -0.006(3)
N101 0.022(3) 0.025(3) 0.031(3) 0.013(2) -0.002(2) 0.002(2)
C102 0.045(4) 0.041(4) 0.037(4) 0.020(3) -0.009(3) -0.020(3)
C103 0.059(6) 0.051(5) 0.042(5) 0.024(4) -0.012(4) -0.027(4)
C104 0.037(4) 0.039(4) 0.050(5) 0.024(4) 0.000(3) -0.008(3)
C105 0.033(4) 0.041(4) 0.036(4) 0.018(3) 0.003(3) 0.007(3)
C106 0.023(3) 0.036(4) 0.033(4) 0.008(3) 0.002(3) 0.001(3)
C201 0.017(3) 0.026(3) 0.020(3) 0.004(2) -0.002(2) 0.003(2)
N202 0.052(5) 0.046(4) 0.044(4) 0.019(3) -0.001(3) -0.005(3)
C202 0.021(3) 0.026(3) 0.022(3) 0.004(2) -0.001(2) -0.004(2)
C203 0.026(3) 0.028(3) 0.026(3) 0.010(2) -0.002(2) -0.008(3)
C204 0.025(3) 0.038(4) 0.027(3) 0.015(3) -0.002(3) -0.007(3)
C205 0.021(3) 0.037(4) 0.025(3) 0.006(3) 0.002(2) -0.002(3)
C206 0.020(3) 0.032(3) 0.023(3) 0.006(2) -0.004(2) 0.001(2)
C207 0.033(4) 0.030(3) 0.029(3) 0.007(3) -0.003(3) -0.005(3)

loop_
_atom_type_symbol
_atom_type_description
_atom_type_scat_dispersion_real
_atom_type_scat_dispersion_imag
_atom_type_scat_source
C C 0.0034 0.0017 'Calculated using XDISP in WinGX (Farrugia, 1999)'
H H 0.0000 0.0000 'Calculated using XDISP in WinGX (Farrugia, 1999)'
N N 0.0066 0.0035 'Calculated using XDISP in WinGX (Farrugia, 1999)'
Pt Pt -1.8603 8.7762 'Calculated using XDISP in WinGX (Farrugia, 1999)'

loop_
_geom_angle_atom_site_label_1
_geom_angle_atom_site_label_2
_geom_angle_atom_site_label_3
_geom_angle
N4 Pt1 N1 80.0(2)
N4 Pt1 N3 92.5(2)
N1 Pt1 N3 172.3(2)
N4 Pt1 N2 173.1(2)
N1 Pt1 N2 93.2(2)
N3 Pt1 N2 94.4(2)
N4 Pt1 C201 88.9(2)
N1 Pt1 C201 89.3(2)
N3 Pt1 C201 91.8(2)
N2 Pt1 C201 91.8(2)
N4 Pt1 N101 89.5(2)
N1 Pt1 N101 88.6(2)
N3 Pt1 N101 90.2(2)
N2 Pt1 N101 89.6(2)
C201 Pt1 N101 177.5(2)
N1 C1 C2 107.3(6)
N1 C1 C19 112.7(5)
C2 C1 C19 140.0(6)
C1 N1 C4 111.9(5)
C1 N1 Pt1 117.2(4)
C4 N1 Pt1 129.4(4)
C9 N2 C6 111.7(5)
C9 N2 Pt1 124.8(5)
C6 N2 Pt1 123.4(4)
C3 C2 C1 106.6(5)
C3 C2 H2 126.7
C1 C2 H2 126.7
C11 N3 C14 110.5(5)
C11 N3 Pt1 125.2(4)
C14 N3 Pt1 124.3(4)
C2 C3 C4 109.0(6)
C2 C3 H3 125.5
C4 C3 H3 125.5
N2 C6 C5 127.1(6)
N2 C6 C7 105.0(5)
C5 C6 C7 127.9(6)
C6 C5 C4 125.1(6)
C6 C5 C20 118.6(6)
C4 C5 C20 116.1(5)
C16 N4 C19 113.6(5)
C16 N4 Pt1 130.1(4)
C19 N4 Pt1 116.3(4)
N1 C4 C3 105.2(6)
N1 C4 C5 121.0(6)
C3 C4 C5 133.5(6)
C8 C7 C6 109.2(6)
C8 C7 H7 125.4
C6 C7 H7 125.4
C7 C8 C9 107.9(5)
C7 C8 H8 126.0
C9 C8 H8 126.0
N2 C9 C10 125.4(6)
N2 C9 C8 106.1(6)
C10 C9 C8 128.5(6)
C9 C10 C11 125.5(5)
C9 C10 C26 118.3(5)
C11 C10 C26 116.1(6)
N3 C11 C10 124.7(6)
N3 C11 C12 107.3(5)
C10 C11 C12 128.0(6)
C13 C12 C11 108.3(6)
C13 C12 H12 125.9
C11 C12 H12 125.9
C12 C13 C14 107.5(6)
C12 C13 H13 126.3
C14 C13 H13 126.3
N3 C14 C15 127.0(6)
N3 C14 C13 106.5(5)
C15 C14 C13 126.5(6)
C14 C15 C16 124.3(6)
C14 C15 C32 118.9(6)
C16 C15 C32 116.8(5)
N4 C16 C15 121.7(6)
N4 C16 C17 105.0(6)
C15 C16 C17 133.2(6)
C18 C17 C16 108.6(6)
C18 C17 H17 125.7
C16 C17 H17 125.7
C17 C18 C19 107.5(6)
C17 C18 H18 126.3
C19 C18 H18 126.3
N4 C19 C18 105.3(6)
N4 C19 C1 113.2(5)
C18 C19 C1 141.4(6)
C21 C20 C25 118.3(6)
C21 C20 C5 120.2(6)
C25 C20 C5 121.5(6)
C20 C21 C22 120.7(7)
C20 C21 H21 119.6
C22 C21 H21 119.6
C23 C22 C21 119.6(7)
C23 C22 H22 120.2
C21 C22 H22 120.2
C24 C23 C22 120.9(7)
C24 C23 H23 119.5
C22 C23 H23 119.5
C23 C24 C25 120.2(7)
C23 C24 H24 119.9
C25 C24 H24 119.9
C24 C25 C20 120.2(6)
C24 C25 H25 119.9
C20 C25 H25 119.9
C27 C26 C31 118.4(6)
C27 C26 C10 121.5(6)
C31 C26 C10 120.2(6)
C28 C27 C26 121.7(7)
C28 C27 H27 119.2
C26 C27 H27 119.2
C27 C28 C29 120.0(7)
C27 C28 H28 120.0
C29 C28 H28 120.0
C30 C29 C28 119.3(6)
C30 C29 H29 120.4
C28 C29 H29 120.4
C29 C30 C31 120.9(6)
C29 C30 H30 119.6
C31 C30 H30 119.6
C30 C31 C26 119.7(6)
C30 C31 H31 120.1
C26 C31 H31 120.1
C33 C32 C37 119.3(6)
C33 C32 C15 121.3(6)
C37 C32 C15 119.4(6)
C34 C33 C32 120.5(7)
C34 C33 H33 119.8
C32 C33 H33 119.8
C35 C34 C33 121.0(7)
C35 C34 H34 119.5
C33 C34 H34 119.5
C34 C35 C36 119.4(7)
C34 C35 H35 120.3
C36 C35 H35 120.3
C37 C36 C35 119.5(7)
C37 C36 H36 120.3
C35 C36 H36 120.3
C32 C37 C36 120.3(7)
C32 C37 H37 119.8
C36 C37 H37 119.8
C106 N101 C102 117.7(6)
C106 N101 Pt1 123.0(5)
C102 N101 Pt1 119.3(5)
N101 C102 C103 123.3(7)
N101 C102 H102 118.3
C103 C102 H102 118.3
C104 C103 C102 118.5(8)
C104 C103 H103 120.8
C102 C103 H103 120.8
C105 C104 C103 119.0(8)
C105 C104 H104 120.5
C103 C104 H104 120.5
C104 C105 C106 119.7(7)
C104 C105 H105 120.1
C106 C105 H105 120.1
N101 C106 C105 121.6(7)
N101 C106 H106 119.2
C105 C106 H106 119.2
C206 C201 C202 118.5(6)
C206 C201 Pt1 121.7(5)
C202 C201 Pt1 119.6(5)
C201 C202 C203 119.9(6)
C201 C202 H202 120.1
C203 C202 H202 120.1
C204 C203 C202 122.0(6)
C204 C203 C207 120.7(6)
C202 C203 C207 117.3(6)
C203 C204 C205 118.2(7)
C203 C204 H204 120.9
C205 C204 H204 120.9
C204 C205 C206 120.5(6)
C204 C205 H205 119.7
C206 C205 H205 119.7
C201 C206 C205 120.9(6)
C201 C206 H206 119.5
C205 C206 H206 119.5
N202 C207 C203 178.7(8)

loop_
_geom_bond_atom_site_label_1
_geom_bond_atom_site_label_2
_geom_bond_distance
Pt1 N4 1.944(5)
Pt1 N1 1.944(5)
Pt1 N3 1.955(6)
Pt1 N2 1.966(5)
Pt1 C201 2.033(7)
Pt1 N101 2.216(6)
C1 N1 1.353(8)
C1 C2 1.416(9)
C1 C19 1.435(9)
N1 C4 1.370(9)
N2 C9 1.360(8)
N2 C6 1.384(9)
C2 C3 1.390(9)
C2 H2 0.9500
N3 C11 1.365(8)
N3 C14 1.370(8)
C3 C4 1.418(9)
C3 H3 0.9500
C6 C5 1.406(9)
C6 C7 1.435(9)
C5 C4 1.428(9)
C5 C20 1.477(9)
N4 C16 1.344(9)
N4 C19 1.373(8)
C7 C8 1.356(9)
C7 H7 0.9500
C8 C9 1.442(9)
C8 H8 0.9500
C9 C10 1.398(9)
C10 C11 1.421(9)
C10 C26 1.490(8)
C11 C12 1.432(9)
C12 C13 1.360(9)
C12 H12 0.9500
C13 C14 1.455(9)
C13 H13 0.9500
C14 C15 1.408(9)
C15 C16 1.425(9)
C15 C32 1.496(9)
C16 C17 1.438(9)
C17 C18 1.386(10)
C17 H17 0.9500
C18 C19 1.428(9)
C18 H18 0.9500
C20 C21 1.393(9)
C20 C25 1.401(9)
C21 C22 1.397(10)
C21 H21 0.9500
C22 C23 1.372(11)
C22 H22 0.9500
C23 C24 1.363(11)
C23 H23 0.9500
C24 C25 1.395(10)
C24 H24 0.9500
C25 H25 0.9500
C26 C27 1.380(9)
C26 C31 1.403(9)
C27 C28 1.372(10)
C27 H27 0.9500
C28 C29 1.390(11)
C28 H28 0.9500
C29 C30 1.375(11)
C29 H29 0.9500
C30 C31 1.391(9)
C30 H30 0.9500
C31 H31 0.9500
C32 C33 1.387(10)
C32 C37 1.388(9)
C33 C34 1.377(10)
C33 H33 0.9500
C34 C35 1.370(11)
C34 H34 0.9500
C35 C36 1.407(12)
C35 H35 0.9500
C36 C37 1.392(11)
C36 H36 0.9500
C37 H37 0.9500
N101 C106 1.327(9)
N101 C102 1.332(9)
C102 C103 1.381(11)
C102 H102 0.9500
C103 C104 1.373(12)
C103 H103 0.9500
C104 C105 1.346(11)
C104 H104 0.9500
C105 C106 1.405(11)
C105 H105 0.9500
C106 H106 0.9500
C201 C206 1.372(9)
C201 C202 1.389(9)
N202 C207 1.157(10)
C202 C203 1.390(9)
C202 H202 0.9500
C203 C204 1.366(10)
C203 C207 1.449(11)
C204 C205 1.378(10)
C204 H204 0.9500
C205 C206 1.400(10)
C205 H205 0.9500
C206 H206 0.9500

loop_
_geom_torsion_atom_site_label_1
_geom_torsion_atom_site_label_2
_geom_torsion_atom_site_label_3
_geom_torsion_atom_site_label_4
_geom_torsion
C2 C1 N1 C4 1.6(7)
C19 C1 N1 C4 -175.7(6)
C2 C1 N1 Pt1 169.1(4)
C19 C1 N1 Pt1 -8.2(7)
N1 C1 C2 C3 -1.6(7)
C19 C1 C2 C3 174.5(8)
C1 C2 C3 C4 1.1(8)
C9 N2 C6 C5 -175.7(6)
Pt1 N2 C6 C5 5.5(9)
C9 N2 C6 C7 2.2(7)
Pt1 N2 C6 C7 -176.6(4)
N2 C6 C5 C4 -7.2(11)
C7 C6 C5 C4 175.3(6)
N2 C6 C5 C20 168.5(6)
C7 C6 C5 C20 -9.1(10)
C1 N1 C4 C3 -0.9(7)
Pt1 N1 C4 C3 -166.5(5)
C1 N1 C4 C5 174.3(6)
Pt1 N1 C4 C5 8.7(9)
C2 C3 C4 N1 -0.2(7)
C2 C3 C4 C5 -174.5(7)
C6 C5 C4 N1 -0.3(10)
C20 C5 C4 N1 -176.0(6)
C6 C5 C4 C3 173.3(7)
C20 C5 C4 C3 -2.4(11)
N2 C6 C7 C8 -2.3(7)
C5 C6 C7 C8 175.7(6)
C6 C7 C8 C9 1.5(8)
C6 N2 C9 C10 178.8(6)
Pt1 N2 C9 C10 -2.4(9)
C6 N2 C9 C8 -1.4(7)
Pt1 N2 C9 C8 177.4(4)
C7 C8 C9 N2 -0.1(8)
C7 C8 C9 C10 179.7(7)
N2 C9 C10 C11 2.8(11)
C8 C9 C10 C11 -177.0(6)
N2 C9 C10 C26 -179.5(6)
C8 C9 C10 C26 0.7(10)
C14 N3 C11 C10 178.6(6)
Pt1 N3 C11 C10 1.1(9)
C14 N3 C11 C12 -1.2(7)
Pt1 N3 C11 C12 -178.6(4)
C9 C10 C11 N3 -2.1(10)
C26 C10 C11 N3 -179.9(6)
C9 C10 C11 C12 177.6(6)
C26 C10 C11 C12 -0.1(10)
N3 C11 C12 C13 0.2(7)
C10 C11 C12 C13 -179.6(6)
C11 C12 C13 C14 0.7(8)
C11 N3 C14 C15 -176.8(6)
Pt1 N3 C14 C15 0.7(10)
C11 N3 C14 C13 1.6(7)
Pt1 N3 C14 C13 179.1(4)
C12 C13 C14 N3 -1.4(7)
C12 C13 C14 C15 177.0(7)
N3 C14 C15 C16 -2.0(11)
C13 C14 C15 C16 179.8(6)
N3 C14 C15 C32 177.3(6)
C13 C14 C15 C32 -0.9(10)
C19 N4 C16 C15 -176.3(6)
Pt1 N4 C16 C15 2.4(10)
C19 N4 C16 C17 0.8(8)
Pt1 N4 C16 C17 179.4(5)
C14 C15 C16 N4 0.5(11)
C32 C15 C16 N4 -178.9(6)
C14 C15 C16 C17 -175.6(7)
C32 C15 C16 C17 5.1(11)
N4 C16 C17 C18 -0.8(8)
C15 C16 C17 C18 175.8(7)
C16 C17 C18 C19 0.5(8)
C16 N4 C19 C18 -0.5(8)
Pt1 N4 C19 C18 -179.3(4)
C16 N4 C19 C1 -178.5(6)
Pt1 N4 C19 C1 2.7(7)
C17 C18 C19 N4 -0.1(7)
C17 C18 C19 C1 177.0(9)
N1 C1 C19 N4 3.5(8)
C2 C1 C19 N4 -172.5(8)
N1 C1 C19 C18 -173.4(8)
C2 C1 C19 C18 10.6(16)
C6 C5 C20 C21 -55.3(9)
C4 C5 C20 C21 120.7(7)
C6 C5 C20 C25 127.4(7)
C4 C5 C20 C25 -56.6(8)
C25 C20 C21 C22 0.3(10)
C5 C20 C21 C22 -177.2(6)
C20 C21 C22 C23 -0.5(11)
C21 C22 C23 C24 1.0(11)
C22 C23 C24 C25 -1.2(11)
C23 C24 C25 C20 0.9(10)
C21 C20 C25 C24 -0.5(10)
C5 C20 C25 C24 176.9(6)
C9 C10 C26 C27 79.7(9)
C11 C10 C26 C27 -102.3(8)
C9 C10 C26 C31 -101.6(8)
C11 C10 C26 C31 76.3(8)
C31 C26 C27 C28 -1.5(12)
C10 C26 C27 C28 177.2(8)
C26 C27 C28 C29 1.3(13)
C27 C28 C29 C30 -1.1(13)
C28 C29 C30 C31 1.3(12)
C29 C30 C31 C26 -1.6(11)
C27 C26 C31 C30 1.7(11)
C10 C26 C31 C30 -177.0(7)
C14 C15 C32 C33 63.0(9)
C16 C15 C32 C33 -117.7(7)
C14 C15 C32 C37 -119.5(7)
C16 C15 C32 C37 59.9(9)
C37 C32 C33 C34 0.4(10)
C15 C32 C33 C34 178.0(6)
C32 C33 C34 C35 1.1(11)
C33 C34 C35 C36 -0.5(11)
C34 C35 C36 C37 -1.5(11)
C33 C32 C37 C36 -2.5(10)
C15 C32 C37 C36 179.9(7)
C35 C36 C37 C32 3.0(11)
C106 N101 C102 C103 -2.2(13)
Pt1 N101 C102 C103 176.8(7)
N101 C102 C103 C104 0.7(15)
C102 C103 C104 C105 1.2(14)
C103 C104 C105 C106 -1.6(13)
C102 N101 C106 C105 1.8(10)
Pt1 N101 C106 C105 -177.2(5)
C104 C105 C106 N101 0.1(11)
C206 C201 C202 C203 1.6(9)
Pt1 C201 C202 C203 176.2(4)
C201 C202 C203 C204 -1.1(9)
C201 C202 C203 C207 -179.2(6)
C202 C203 C204 C205 0.8(10)
C207 C203 C204 C205 178.9(6)
C203 C204 C205 C206 -1.0(10)
C202 C201 C206 C205 -1.9(9)
Pt1 C201 C206 C205 -176.3(5)
C204 C205 C206 C201 1.6(10)
